data_7203033
loop_
_publ_author_name
'Deacon, Glen B.'
'Hein, Stefanie'
'Junk, Peter C.'
'J\"ustel, Thomas'
'Lee, Winnie'
'Turner, David R.'

_publ_section_title
;
 Structural variations in rare earth benzoate complexes : Part II.
 Yttrium and terbium
;
_journal_issue 11
_journal_name_full CrystEngComm
_journal_page_first 1110
_journal_paper_doi 10.1039/b708589c
_journal_volume 9
_journal_year 2007
_chemical_formula_moiety 'C24 H19 N4 O13 Tb1'
_chemical_formula_sum 'C24 H19 N4 O13 Tb'
_chemical_formula_weight 730.35
_chemical_name_common '[Tb(3-NO2BA)3(DMF)]n'
_space_group_IT_number 2
_symmetry_cell_setting triclinic
_symmetry_space_group_name_Hall '-P 1'
_symmetry_space_group_name_H-M 'P -1'
_atom_sites_solution_hydrogens geom
_atom_sites_solution_primary direct
_atom_sites_solution_secondary difmap
_audit_creation_method SHELXL-97
_cell_angle_alpha 91.090(1)
_cell_angle_beta 106.536(1)
_cell_angle_gamma 104.418(2)
_cell_formula_units_Z 2
_cell_length_a 8.2095(2)
_cell_length_b 13.1346(3)
_cell_length_c 13.1596(4)
_cell_measurement_temperature 123(2)
_cell_volume 1311.26(6)
_computing_cell_refinement 'DENZO-SMN (Otwinowski & Minor, 1997)'
_computing_data_collection 'Collect (Hooft, 1999)'
_computing_data_reduction 'DENZO-SMN (Otwinowski & Minor, 1997)'
_computing_molecular_graphics 'X-Seed (Barbour, 1999)'
_computing_publication_material 'CIFTAB (Sheldrick, 1997)'
_computing_structure_refinement 'SHELXL-97 (Sheldrick, 1997)'
_computing_structure_solution 'SHELXS-97 (Sheldrick, 1990)'
_diffrn_ambient_temperature 123(2)
_diffrn_measured_fraction_theta_full 1.000
_diffrn_measured_fraction_theta_max 1.000
_diffrn_measurement_device_type 'Nonius KappaCCD'
_diffrn_measurement_method 'phi and omega scans'
_diffrn_radiation_monochromator graphite
_diffrn_radiation_source 'fine-focus sealed tube'
_diffrn_radiation_type MoK\a
_diffrn_radiation_wavelength 0.71073
_diffrn_reflns_av_R_equivalents 0.1031
_diffrn_reflns_av_sigmaI/netI 0.1041
_diffrn_reflns_limit_h_max 10
_diffrn_reflns_limit_h_min -10
_diffrn_reflns_limit_k_max 17
_diffrn_reflns_limit_k_min -17
_diffrn_reflns_limit_l_max 17
_diffrn_reflns_limit_l_min -17
_diffrn_reflns_number 18444
_diffrn_reflns_theta_full 27.50
_diffrn_reflns_theta_max 27.50
_diffrn_reflns_theta_min 2.17
_exptl_absorpt_coefficient_mu 2.774
_exptl_absorpt_correction_T_max 0.6386
_exptl_absorpt_correction_T_min 0.5335
_exptl_absorpt_correction_type empirical
_exptl_absorpt_process_details SORTAV
_exptl_crystal_colour colourless
_exptl_crystal_density_diffrn 1.850
_exptl_crystal_density_method 'not measured'
_exptl_crystal_description block
_exptl_crystal_F_000 720
_exptl_crystal_size_max 0.24
_exptl_crystal_size_mid 0.18
_exptl_crystal_size_min 0.16
_refine_diff_density_max 2.611
_refine_diff_density_min -1.989
_refine_diff_density_rms 0.222
_refine_ls_extinction_method none
_refine_ls_goodness_of_fit_ref 1.045
_refine_ls_hydrogen_treatment constr
_refine_ls_matrix_type full
_refine_ls_number_parameters 381
_refine_ls_number_reflns 6036
_refine_ls_number_restraints 0
_refine_ls_restrained_S_all 1.045
_refine_ls_R_factor_all 0.0766
_refine_ls_R_factor_gt 0.0507
_refine_ls_shift/su_max 0.001
_refine_ls_shift/su_mean 0.000
_refine_ls_structure_factor_coef Fsqd
_refine_ls_weighting_details 'calc w=1/[\s^2^(Fo^2^)+(0.0480P)^2^+0.0000P] where P=(Fo^2^+2Fc^2^)/3'
_refine_ls_weighting_scheme calc
_refine_ls_wR_factor_gt 0.1006
_refine_ls_wR_factor_ref 0.1109
_reflns_number_gt 4729
_reflns_number_total 6036
_reflns_threshold_expression >2sigma(I)
_cod_data_source_file b708589c.txt
_cod_data_source_block 7b
_cod_depositor_comments
;
The following automatic conversions were performed:
'_exptl_absorpt_correction_type' value 'Empirical' changed to 'empirical'
according to '/home/saulius/struct/CIF-dictionaries/cif_core.dic'
dictionary named 'cif_core.dic' version 2.4.1 from 2010-06-29.

Automatic conversion script
Id: cif_fix_enum 1527 2010-12-29 10:47:43Z saulius 
;
_cod_original_sg_symbol_H-M P-1
_cod_original_formula_sum 'C24 H19 N4 O13 Tb1'
_cod_database_code 7203033

loop_
_symmetry_equiv_pos_as_xyz
'x, y, z'
'-x, -y, -z'

loop_
_atom_site_label
_atom_site_type_symbol
_atom_site_fract_x
_atom_site_fract_y
_atom_site_fract_z
_atom_site_U_iso_or_equiv
_atom_site_adp_type
_atom_site_occupancy
_atom_site_symmetry_multiplicity
_atom_site_calc_flag
_atom_site_refinement_flags
_atom_site_disorder_assembly
_atom_site_disorder_group
Tb1 Tb 0.74903(3) -0.00158(2) 0.54138(2) 0.01181(10) Uani 1 1 d . . .
O1 O 0.9535(5) 0.1653(3) 0.5556(3) 0.0175(9) Uani 1 1 d . . .
N1 N 1.2308(6) 0.5622(4) 0.5829(4) 0.0246(12) Uani 1 1 d . . .
C1 C 1.0353(7) 0.1753(4) 0.4873(5) 0.0137(12) Uani 1 1 d . . .
O2 O 1.0426(5) 0.0959(3) 0.4335(3) 0.0157(9) Uani 1 1 d . . .
N2 N 1.1050(6) 0.3822(4) 0.8459(4) 0.0192(11) Uani 1 1 d . . .
C2 C 1.1246(7) 0.2831(4) 0.4683(5) 0.0136(12) Uani 1 1 d . . .
O3 O 1.1787(6) 0.5471(3) 0.6613(4) 0.0332(11) Uani 1 1 d . . .
N3 N 0.0754(7) -0.2451(4) 0.8887(4) 0.0235(12) Uani 1 1 d . . .
C3 C 1.1360(7) 0.3701(4) 0.5334(5) 0.0142(12) Uani 1 1 d . . .
H3 H 1.0884 0.3616 0.5916 0.017 Uiso 1 1 calc R . .
O4 O 1.2890(6) 0.6501(3) 0.5566(4) 0.0342(12) Uani 1 1 d . . .
N4 N 1.1876(6) 0.0882(4) 0.8539(4) 0.0211(11) Uani 1 1 d . . .
C4 C 1.2177(7) 0.4697(4) 0.5126(5) 0.0180(13) Uani 1 1 d . . .
O5 O 0.5950(5) 0.1071(3) 0.5822(3) 0.0135(8) Uani 1 1 d . . .
C5 C 1.2892(8) 0.4860(5) 0.4301(5) 0.0220(14) Uani 1 1 d . . .
H5 H 1.3447 0.5553 0.4179 0.026 Uiso 1 1 calc R . .
O6 O 0.3559(5) 0.1500(3) 0.5931(3) 0.0154(9) Uani 1 1 d . . .
C6 C 1.2786(8) 0.3986(5) 0.3646(5) 0.0235(14) Uani 1 1 d . . .
H6 H 1.3261 0.4078 0.3065 0.028 Uiso 1 1 calc R . .
O7 O 1.1728(5) 0.3308(3) 0.8012(4) 0.0296(11) Uani 1 1 d . . .
C7 C 1.1985(7) 0.2978(4) 0.3844(5) 0.0168(13) Uani 1 1 d . . .
H7 H 1.1939 0.2382 0.3406 0.020 Uiso 1 1 calc R . .
O8 O 1.1874(5) 0.4490(3) 0.9219(4) 0.0285(11) Uani 1 1 d . . .
C8 C 0.5207(7) 0.1663(4) 0.6205(4) 0.0129(12) Uani 1 1 d . . .
O9 O 0.6006(5) -0.1128(3) 0.6416(3) 0.0161(9) Uani 1 1 d . . .
C9 C 0.6315(6) 0.2572(4) 0.7005(4) 0.0110(11) Uani 1 1 d . . .
O10 O 0.3479(4) -0.0677(3) 0.6203(3) 0.0120(8) Uani 1 1 d . . .
C10 C 0.8147(7) 0.2787(4) 0.7330(5) 0.0157(12) Uani 1 1 d . . .
H10 H 0.8724 0.2363 0.7043 0.019 Uiso 1 1 calc R . .
O11 O 0.0217(6) -0.3144(4) 0.9411(4) 0.0367(12) Uani 1 1 d . . .
C11 C 0.9101(7) 0.3630(4) 0.8081(4) 0.0143(12) Uani 1 1 d . . .
O12 O 0.0028(6) -0.1746(4) 0.8594(4) 0.0309(11) Uani 1 1 d . . .
C12 C 0.8332(7) 0.4274(4) 0.8518(5) 0.0181(13) Uani 1 1 d . . .
H12 H 0.9026 0.4855 0.9027 0.022 Uiso 1 1 calc R . .
O13 O 0.9248(5) 0.0455(3) 0.7239(3) 0.0184(9) Uani 1 1 d . . .
C13 C 0.6497(7) 0.4043(4) 0.8183(5) 0.0187(13) Uani 1 1 d . . .
H13 H 0.5927 0.4469 0.8474 0.022 Uiso 1 1 calc R . .
C14 C 0.5507(7) 0.3212(4) 0.7442(5) 0.0151(12) Uani 1 1 d . . .
H14 H 0.4259 0.3068 0.7222 0.018 Uiso 1 1 calc R . .
C15 C 0.4607(7) -0.1154(4) 0.6648(4) 0.0118(11) Uani 1 1 d . . .
C16 C 0.4247(7) -0.1802(4) 0.7522(4) 0.0125(11) Uani 1 1 d . . .
C17 C 0.2715(7) -0.1837(4) 0.7804(4) 0.0142(12) Uani 1 1 d . . .
H17 H 0.1938 -0.1436 0.7461 0.017 Uiso 1 1 calc R . .
C18 C 0.2347(7) -0.2453(4) 0.8577(5) 0.0168(12) Uani 1 1 d . . .
C19 C 0.3399(8) -0.3080(4) 0.9089(5) 0.0214(13) Uani 1 1 d . . .
H19 H 0.3085 -0.3521 0.9604 0.026 Uiso 1 1 calc R . .
C20 C 0.4946(8) -0.3036(4) 0.8815(5) 0.0197(13) Uani 1 1 d . . .
H20 H 0.5705 -0.3450 0.9153 0.024 Uiso 1 1 calc R . .
C21 C 0.5373(7) -0.2389(4) 0.8052(4) 0.0150(12) Uani 1 1 d . . .
H21 H 0.6443 -0.2347 0.7891 0.018 Uiso 1 1 calc R . .
C22 C 1.0866(8) 0.0577(4) 0.7551(5) 0.0195(13) Uani 1 1 d . . .
H22 H 1.1419 0.0439 0.7040 0.023 Uiso 1 1 calc R . .
C23 C 1.1147(9) 0.1138(6) 0.9370(5) 0.0376(18) Uani 1 1 d . . .
H23A H 1.1550 0.1901 0.9575 0.056 Uiso 1 1 calc R . .
H23B H 1.1544 0.0763 0.9991 0.056 Uiso 1 1 calc R . .
H23C H 0.9857 0.0921 0.9102 0.056 Uiso 1 1 calc R . .
C24 C 1.3768(7) 0.0984(5) 0.8832(6) 0.0330(17) Uani 1 1 d . . .
H24A H 1.4062 0.0723 0.8222 0.049 Uiso 1 1 calc R . .
H24B H 1.4098 0.0568 0.9431 0.049 Uiso 1 1 calc R . .
H24C H 1.4415 0.1728 0.9040 0.049 Uiso 1 1 calc R . .

loop_
_atom_site_aniso_label
_atom_site_aniso_U_11
_atom_site_aniso_U_22
_atom_site_aniso_U_33
_atom_site_aniso_U_23
_atom_site_aniso_U_13
_atom_site_aniso_U_12
Tb1 0.01183(15) 0.00922(14) 0.01490(16) 0.00080(10) 0.00490(11) 0.00272(10)
O1 0.015(2) 0.013(2) 0.020(2) 0.0004(17) 0.0060(18) -0.0058(16)
N1 0.022(3) 0.019(3) 0.026(3) -0.003(2) -0.001(2) 0.001(2)
C1 0.008(3) 0.012(3) 0.020(3) -0.001(2) 0.001(2) 0.006(2)
O2 0.0110(19) 0.0095(19) 0.025(2) -0.0029(17) 0.0021(17) 0.0035(15)
N2 0.016(3) 0.012(2) 0.025(3) 0.000(2) 0.005(2) -0.003(2)
C2 0.011(3) 0.010(3) 0.020(3) 0.008(2) 0.002(2) 0.005(2)
O3 0.050(3) 0.019(2) 0.030(3) -0.007(2) 0.015(2) 0.005(2)
N3 0.028(3) 0.024(3) 0.017(3) 0.000(2) 0.012(2) -0.002(2)
C3 0.012(3) 0.017(3) 0.014(3) 0.003(2) 0.005(2) 0.002(2)
O4 0.038(3) 0.012(2) 0.045(3) 0.000(2) 0.007(2) 0.000(2)
N4 0.020(3) 0.023(3) 0.016(3) 0.001(2) 0.002(2) 0.002(2)
C4 0.014(3) 0.013(3) 0.022(4) -0.001(2) 0.000(2) 0.002(2)
O5 0.015(2) 0.0072(18) 0.017(2) -0.0004(16) 0.0058(16) -0.0009(15)
C5 0.023(3) 0.011(3) 0.033(4) 0.012(3) 0.011(3) 0.003(2)
O6 0.014(2) 0.013(2) 0.020(2) -0.0034(17) 0.0045(17) 0.0057(16)
C6 0.030(3) 0.021(3) 0.029(4) 0.009(3) 0.022(3) 0.008(3)
O7 0.017(2) 0.029(3) 0.038(3) -0.008(2) 0.006(2) 0.0024(19)
C7 0.019(3) 0.017(3) 0.020(3) 0.010(3) 0.012(3) 0.008(2)
O8 0.023(2) 0.025(2) 0.028(3) -0.008(2) 0.001(2) -0.0025(19)
C8 0.020(3) 0.005(3) 0.014(3) 0.003(2) 0.006(2) 0.004(2)
O9 0.015(2) 0.017(2) 0.018(2) 0.0016(17) 0.0068(17) 0.0047(16)
C9 0.009(3) 0.015(3) 0.009(3) 0.006(2) 0.004(2) 0.001(2)
O10 0.0122(19) 0.0093(18) 0.017(2) 0.0045(16) 0.0066(16) 0.0034(15)
C10 0.020(3) 0.012(3) 0.019(3) 0.001(2) 0.010(2) 0.006(2)
O11 0.044(3) 0.034(3) 0.043(3) 0.015(2) 0.033(3) 0.006(2)
C11 0.014(3) 0.012(3) 0.015(3) 0.002(2) 0.005(2) 0.001(2)
O12 0.029(3) 0.039(3) 0.033(3) 0.014(2) 0.019(2) 0.014(2)
C12 0.021(3) 0.012(3) 0.015(3) -0.002(2) 0.002(2) -0.003(2)
O13 0.016(2) 0.016(2) 0.019(2) -0.0003(17) 0.0014(17) 0.0013(16)
C13 0.022(3) 0.013(3) 0.025(4) -0.001(2) 0.009(3) 0.009(2)
C14 0.016(3) 0.012(3) 0.018(3) 0.001(2) 0.006(2) 0.004(2)
C15 0.007(3) 0.010(3) 0.013(3) -0.002(2) 0.002(2) -0.005(2)
C16 0.016(3) 0.011(3) 0.012(3) 0.002(2) 0.008(2) 0.002(2)
C17 0.012(3) 0.014(3) 0.016(3) 0.001(2) 0.004(2) 0.003(2)
C18 0.020(3) 0.016(3) 0.013(3) -0.002(2) 0.008(2) 0.001(2)
C19 0.032(4) 0.014(3) 0.018(3) 0.002(2) 0.010(3) 0.003(3)
C20 0.024(3) 0.017(3) 0.019(3) 0.002(3) 0.004(3) 0.008(2)
C21 0.018(3) 0.012(3) 0.015(3) -0.002(2) 0.006(2) 0.003(2)
C22 0.027(3) 0.009(3) 0.020(3) 0.000(2) 0.006(3) 0.002(2)
C23 0.038(4) 0.056(5) 0.015(4) 0.000(3) 0.007(3) 0.007(4)
C24 0.021(3) 0.035(4) 0.031(4) -0.002(3) -0.003(3) -0.001(3)

loop_
_atom_type_symbol
_atom_type_description
_atom_type_scat_dispersion_real
_atom_type_scat_dispersion_imag
_atom_type_scat_source
C C 0.0033 0.0016 'International Tables Vol C Tables 4.2.6.8 and 6.1.1.4'
H H 0.0000 0.0000 'International Tables Vol C Tables 4.2.6.8 and 6.1.1.4'
O O 0.0106 0.0060 'International Tables Vol C Tables 4.2.6.8 and 6.1.1.4'
Tb Tb -0.1723 4.1537 'International Tables Vol C Tables 4.2.6.8 and 6.1.1.4'
N N 0.0061 0.0033 'International Tables Vol C Tables 4.2.6.8 and 6.1.1.4'

loop_
_geom_angle_atom_site_label_1
_geom_angle_atom_site_label_2
_geom_angle_atom_site_label_3
_geom_angle
_geom_angle_site_symmetry_1
_geom_angle_site_symmetry_3
_geom_angle_publ_flag
O5 Tb1 O2 158.68(14) . 2_756 ?
O5 Tb1 O9 81.59(13) . . ?
O2 Tb1 O9 90.84(13) 2_756 . ?
O5 Tb1 O10 77.68(13) . 2_656 ?
O2 Tb1 O10 120.93(13) 2_756 2_656 ?
O9 Tb1 O10 132.67(12) . 2_656 ?
O5 Tb1 O1 79.52(13) . . ?
O2 Tb1 O1 94.79(13) 2_756 . ?
O9 Tb1 O1 141.54(14) . . ?
O10 Tb1 O1 74.72(13) 2_656 . ?
O5 Tb1 O13 83.64(13) . . ?
O2 Tb1 O13 75.10(13) 2_756 . ?
O9 Tb1 O13 73.84(13) . . ?
O10 Tb1 O13 143.34(12) 2_656 . ?
O1 Tb1 O13 71.01(13) . . ?
O5 Tb1 O6 128.03(12) . 2_656 ?
O2 Tb1 O6 70.79(12) 2_756 2_656 ?
O9 Tb1 O6 86.26(13) . 2_656 ?
O10 Tb1 O6 74.43(12) 2_656 2_656 ?
O1 Tb1 O6 131.40(13) . 2_656 ?
O13 Tb1 O6 140.00(12) . 2_656 ?
O5 Tb1 O5 79.25(12) . 2_656 ?
O2 Tb1 O5 116.64(12) 2_756 2_656 ?
O9 Tb1 O5 68.94(12) . 2_656 ?
O10 Tb1 O5 65.66(11) 2_656 2_656 ?
O1 Tb1 O5 138.08(12) . 2_656 ?
O13 Tb1 O5 140.79(12) . 2_656 ?
O6 Tb1 O5 49.42(11) 2_656 2_656 ?
O5 Tb1 C8 104.29(14) . 2_656 ?
O2 Tb1 C8 93.05(14) 2_756 2_656 ?
O9 Tb1 C8 76.08(14) . 2_656 ?
O10 Tb1 C8 68.73(13) 2_656 2_656 ?
O1 Tb1 C8 141.22(14) . 2_656 ?
O13 Tb1 C8 147.34(14) . 2_656 ?
O6 Tb1 C8 24.20(13) 2_656 2_656 ?
O5 Tb1 C8 25.24(13) 2_656 2_656 ?
O5 Tb1 Tb1 44.59(9) . 2_656 ?
O2 Tb1 Tb1 149.28(9) 2_756 2_656 ?
O9 Tb1 Tb1 70.04(9) . 2_656 ?
O10 Tb1 Tb1 65.29(8) 2_656 2_656 ?
O1 Tb1 Tb1 115.24(9) . 2_656 ?
O13 Tb1 Tb1 119.31(9) . 2_656 ?
O6 Tb1 Tb1 83.79(8) 2_656 2_656 ?
O5 Tb1 Tb1 34.66(7) 2_656 2_656 ?
C8 Tb1 Tb1 59.77(10) 2_656 2_656 ?
O5 Tb1 Tb1 142.30(9) . 2_756 ?
O2 Tb1 Tb1 40.16(10) 2_756 2_756 ?
O9 Tb1 Tb1 130.98(9) . 2_756 ?
O10 Tb1 Tb1 87.73(9) 2_656 2_756 ?
O1 Tb1 Tb1 63.06(9) . 2_756 ?
O13 Tb1 Tb1 88.19(9) . 2_756 ?
O6 Tb1 Tb1 79.10(9) 2_656 2_756 ?
O5 Tb1 Tb1 125.82(8) 2_656 2_756 ?
C8 Tb1 Tb1 102.30(11) 2_656 2_756 ?
Tb1 Tb1 Tb1 151.186(15) 2_656 2_756 ?
C1 O1 Tb1 114.9(3) . . ?
O3 N1 O4 124.3(5) . . ?
O3 N1 C4 118.5(5) . . ?
O4 N1 C4 117.2(6) . . ?
O1 C1 O2 121.9(5) . . ?
O1 C1 C2 118.9(5) . . ?
O2 C1 C2 119.1(5) . . ?
C1 O2 Tb1 131.7(3) . 2_756 ?
O7 N2 O8 124.0(5) . . ?
O7 N2 C11 118.5(5) . . ?
O8 N2 C11 117.5(5) . . ?
C3 C2 C7 119.2(5) . . ?
C3 C2 C1 120.4(5) . . ?
C7 C2 C1 120.3(5) . . ?
O11 N3 O12 123.4(5) . . ?
O11 N3 C18 119.0(5) . . ?
O12 N3 C18 117.6(5) . . ?
C2 C3 C4 119.0(5) . . ?
C2 C3 H3 120.5 . . ?
C4 C3 H3 120.5 . . ?
C22 N4 C23 121.2(5) . . ?
C22 N4 C24 120.9(6) . . ?
C23 N4 C24 117.9(5) . . ?
C5 C4 C3 122.7(5) . . ?
C5 C4 N1 118.5(5) . . ?
C3 C4 N1 118.8(5) . . ?
C8 O5 Tb1 170.9(4) . . ?
C8 O5 Tb1 84.9(3) . 2_656 ?
Tb1 O5 Tb1 100.75(12) . 2_656 ?
C4 C5 C6 118.4(5) . . ?
C4 C5 H5 120.8 . . ?
C6 C5 H5 120.8 . . ?
C8 O6 Tb1 103.9(3) . 2_656 ?
C7 C6 C5 119.9(6) . . ?
C7 C6 H6 120.0 . . ?
C5 C6 H6 120.0 . . ?
C6 C7 C2 120.7(5) . . ?
C6 C7 H7 119.7 . . ?
C2 C7 H7 119.7 . . ?
O6 C8 O5 121.8(5) . . ?
O6 C8 C9 118.8(5) . . ?
O5 C8 C9 119.4(5) . . ?
O6 C8 Tb1 51.9(3) . 2_656 ?
O5 C8 Tb1 69.9(3) . 2_656 ?
C9 C8 Tb1 170.4(4) . 2_656 ?
C15 O9 Tb1 131.9(3) . . ?
C10 C9 C14 119.5(5) . . ?
C10 C9 C8 120.8(5) . . ?
C14 C9 C8 119.7(5) . . ?
C15 O10 Tb1 139.2(4) . 2_656 ?
C11 C10 C9 118.3(5) . . ?
C11 C10 H10 120.9 . . ?
C9 C10 H10 120.9 . . ?
C12 C11 C10 123.2(5) . . ?
C12 C11 N2 118.9(5) . . ?
C10 C11 N2 117.8(5) . . ?
C11 C12 C13 117.5(5) . . ?
C11 C12 H12 121.2 . . ?
C13 C12 H12 121.2 . . ?
C22 O13 Tb1 123.6(4) . . ?
C14 C13 C12 120.9(5) . . ?
C14 C13 H13 119.6 . . ?
C12 C13 H13 119.6 . . ?
C13 C14 C9 120.6(5) . . ?
C13 C14 H14 119.7 . . ?
C9 C14 H14 119.7 . . ?
O10 C15 O9 125.3(5) . . ?
O10 C15 C16 116.9(5) . . ?
O9 C15 C16 117.8(5) . . ?
C21 C16 C17 118.8(5) . . ?
C21 C16 C15 122.1(5) . . ?
C17 C16 C15 119.0(5) . . ?
C18 C17 C16 119.5(5) . . ?
C18 C17 H17 120.3 . . ?
C16 C17 H17 120.3 . . ?
C17 C18 C19 123.2(5) . . ?
C17 C18 N3 118.6(5) . . ?
C19 C18 N3 118.2(5) . . ?
C18 C19 C20 117.3(6) . . ?
C18 C19 H19 121.4 . . ?
C20 C19 H19 121.4 . . ?
C21 C20 C19 120.4(5) . . ?
C21 C20 H20 119.8 . . ?
C19 C20 H20 119.8 . . ?
C20 C21 C16 120.7(5) . . ?
C20 C21 H21 119.7 . . ?
C16 C21 H21 119.7 . . ?
O13 C22 N4 125.0(6) . . ?
O13 C22 H22 117.5 . . ?
N4 C22 H22 117.5 . . ?
N4 C23 H23A 109.5 . . ?
N4 C23 H23B 109.5 . . ?
H23A C23 H23B 109.5 . . ?
N4 C23 H23C 109.5 . . ?
H23A C23 H23C 109.5 . . ?
H23B C23 H23C 109.5 . . ?
N4 C24 H24A 109.5 . . ?
N4 C24 H24B 109.5 . . ?
H24A C24 H24B 109.5 . . ?
N4 C24 H24C 109.5 . . ?
H24A C24 H24C 109.5 . . ?
H24B C24 H24C 109.5 . . ?

loop_
_geom_bond_atom_site_label_1
_geom_bond_atom_site_label_2
_geom_bond_distance
_geom_bond_site_symmetry_2
_geom_bond_publ_flag
Tb1 O5 2.276(4) . ?
Tb1 O2 2.307(3) 2_756 ?
Tb1 O9 2.336(4) . ?
Tb1 O10 2.337(4) 2_656 ?
Tb1 O1 2.373(4) . ?
Tb1 O13 2.400(4) . ?
Tb1 O6 2.416(4) 2_656 ?
Tb1 O5 2.809(3) 2_656 ?
Tb1 C8 2.979(5) 2_656 ?
Tb1 Tb1 3.9317(5) 2_656 ?
Tb1 Tb1 4.5429(5) 2_756 ?
O1 C1 1.256(7) . ?
N1 O3 1.226(7) . ?
N1 O4 1.231(7) . ?
N1 C4 1.475(8) . ?
C1 O2 1.273(6) . ?
C1 C2 1.485(7) . ?
O2 Tb1 2.307(3) 2_756 ?
N2 O7 1.212(6) . ?
N2 O8 1.230(6) . ?
N2 C11 1.487(7) . ?
C2 C3 1.382(8) . ?
C2 C7 1.398(8) . ?
N3 O11 1.223(6) . ?
N3 O12 1.233(6) . ?
N3 C18 1.478(7) . ?
C3 C4 1.385(8) . ?
C3 H3 0.9500 . ?
N4 C22 1.319(7) . ?
N4 C23 1.458(8) . ?
N4 C24 1.461(7) . ?
C4 C5 1.370(9) . ?
O5 C8 1.275(6) . ?
O5 Tb1 2.809(3) 2_656 ?
C5 C6 1.393(9) . ?
C5 H5 0.9500 . ?
O6 C8 1.258(6) . ?
O6 Tb1 2.416(4) 2_656 ?
C6 C7 1.389(8) . ?
C6 H6 0.9500 . ?
C7 H7 0.9500 . ?
C8 C9 1.493(7) . ?
C8 Tb1 2.979(5) 2_656 ?
O9 C15 1.263(6) . ?
C9 C10 1.394(7) . ?
C9 C14 1.397(7) . ?
O10 C15 1.259(6) . ?
O10 Tb1 2.337(4) 2_656 ?
C10 C11 1.379(7) . ?
C10 H10 0.9500 . ?
C11 C12 1.378(8) . ?
C12 C13 1.395(8) . ?
C12 H12 0.9500 . ?
O13 C22 1.241(7) . ?
C13 C14 1.368(8) . ?
C13 H13 0.9500 . ?
C14 H14 0.9500 . ?
C15 C16 1.497(8) . ?
C16 C21 1.394(7) . ?
C16 C17 1.400(7) . ?
C17 C18 1.364(8) . ?
C17 H17 0.9500 . ?
C18 C19 1.386(8) . ?
C19 C20 1.404(8) . ?
C19 H19 0.9500 . ?
C20 C21 1.391(8) . ?
C20 H20 0.9500 . ?
C21 H21 0.9500 . ?
C22 H22 0.9500 . ?
C23 H23A 0.9800 . ?
C23 H23B 0.9800 . ?
C23 H23C 0.9800 . ?
C24 H24A 0.9800 . ?
C24 H24B 0.9800 . ?
C24 H24C 0.9800 . ?

loop_
_geom_hbond_atom_site_label_D
_geom_hbond_atom_site_label_H
_geom_hbond_atom_site_label_A
_geom_hbond_distance_DH
_geom_hbond_distance_HA
_geom_hbond_distance_DA
_geom_hbond_angle_DHA
_geom_hbond_site_symmetry_A
C22 H22 O6 0.95 2.73 3.515(7) 139.9 1_655
C22 H22 O10 0.95 2.91 3.779(7) 153.0 1_655
